data_7223663
loop_
_publ_author_name
'Pfeiffer, Constance R.'
'Feaster, Kyle A.'
'Dalgarno, Scott J.'
'Atwood, Jerry L.'

_publ_section_title
;
 Syntheses and characterization of aryl-substituted pyrogallol[4]arenes
 and resorcin[4]arenes
;
_journal_issue 2
_journal_name_full CrystEngComm
_journal_page_first 222
_journal_paper_doi 10.1039/C5CE01792K
_journal_volume 18
_journal_year 2016
_chemical_formula_moiety 'C68H48O8, 12(C5H5N)'
_chemical_formula_sum 'C128 H108 N12 O8'
_chemical_formula_weight 1942.26
_space_group_IT_number 2
_symmetry_cell_setting triclinic
_symmetry_Int_Tables_number 2
_symmetry_space_group_name_Hall '-P 1'
_symmetry_space_group_name_H-M 'P -1'
_atom_sites_solution_hydrogens geom
_atom_sites_solution_primary direct
_atom_sites_solution_secondary difmap
_audit_creation_method SHELXL-97
_audit_update_record
;
2015-06-05 deposited with the CCDC.
2015-10-21 downloaded from the CCDC.
;
_cell_angle_alpha 72.4040(10)
_cell_angle_beta 76.9630(10)
_cell_angle_gamma 75.9550(10)
_cell_formula_units_Z 1
_cell_length_a 13.0650(3)
_cell_length_b 14.1576(3)
_cell_length_c 15.2003(3)
_cell_measurement_reflns_used 9917
_cell_measurement_temperature 100(2)
_cell_measurement_theta_max 68.4
_cell_measurement_theta_min 3.1
_cell_volume 2564.45(10)
_computing_cell_refinement 'APEX2 (Bruker AXS, 2008)'
_computing_data_collection 'APEX2 (Bruker AXS, 2008)'
_computing_data_reduction 'APEX2 (Bruker AXS, 2008)'
_computing_molecular_graphics 'X-SEED, Barbour, 2001'
_computing_publication_material 'CIFTAB (Sheldrick, 2013)'
_computing_structure_refinement 'SHELXL-1997 (Sheldrick, 1997)'
_computing_structure_solution 'SHELXS-1997 (Sheldrick, 1997)'
_diffrn_ambient_temperature 100(2)
_diffrn_measured_fraction_theta_full 0.952
_diffrn_measured_fraction_theta_max 0.952
_diffrn_measurement_device_type 'Bruker APEXII CCD area detector'
_diffrn_measurement_method 'omega scans'
_diffrn_radiation_monochromator graphite
_diffrn_radiation_type CuK\a
_diffrn_radiation_wavelength 1.54178
_diffrn_reflns_av_R_equivalents 0.0214
_diffrn_reflns_av_sigmaI/netI 0.0199
_diffrn_reflns_limit_h_max 15
_diffrn_reflns_limit_h_min -13
_diffrn_reflns_limit_k_max 17
_diffrn_reflns_limit_k_min -16
_diffrn_reflns_limit_l_max 18
_diffrn_reflns_limit_l_min -18
_diffrn_reflns_number 32559
_diffrn_reflns_theta_full 68.46
_diffrn_reflns_theta_max 68.46
_diffrn_reflns_theta_min 3.09
_diffrn_source 'fine-focus sealed tube'
_diffrn_standards_decay_% 0.0
_exptl_absorpt_coefficient_mu 0.627
_exptl_absorpt_correction_T_max 0.97
_exptl_absorpt_correction_T_min 0.86
_exptl_absorpt_correction_type multi-scan
_exptl_absorpt_process_details
;
 Data were corrected for decay and absorption using the program SADABS 
 (Sheldrick, G. M. (2003). SADABS. Version 2.10. University of
 G\"ottingen, Germany).
;
_exptl_crystal_colour colourless
_exptl_crystal_density_diffrn 1.258
_exptl_crystal_density_method 'not measured'
_exptl_crystal_description plate
_exptl_crystal_F_000 1024
_exptl_crystal_size_max 0.25
_exptl_crystal_size_mid 0.14
_exptl_crystal_size_min 0.05
_refine_diff_density_max 0.658
_refine_diff_density_min -0.577
_refine_diff_density_rms 0.056
_refine_ls_extinction_method none
_refine_ls_goodness_of_fit_ref 1.054
_refine_ls_hydrogen_treatment constr
_refine_ls_matrix_type full
_refine_ls_number_parameters 665
_refine_ls_number_reflns 8990
_refine_ls_number_restraints 0
_refine_ls_restrained_S_all 1.054
_refine_ls_R_factor_all 0.0618
_refine_ls_R_factor_gt 0.0574
_refine_ls_shift/su_max 0.000
_refine_ls_shift/su_mean 0.000
_refine_ls_structure_factor_coef Fsqd
_refine_ls_weighting_details 'calc w=1/[\s^2^(Fo^2^)+(0.0981P)^2^+2.0016P] where P=(Fo^2^+2Fc^2^)/3'
_refine_ls_weighting_scheme calc
_refine_ls_wR_factor_gt 0.1696
_refine_ls_wR_factor_ref 0.1747
_reflns_number_gt 8193
_reflns_number_total 8990
_reflns_threshold_expression >2sigma(I)
_cod_data_source_file c5ce01792k2.cif
_cod_data_source_block Cocrystal13
_cod_original_cell_volume 2564.45(9)
_cod_database_code 7223663

loop_
_symmetry_equiv_pos_as_xyz
'x, y, z'
'-x, -y, -z'

loop_
_atom_site_label
_atom_site_type_symbol
_atom_site_fract_x
_atom_site_fract_y
_atom_site_fract_z
_atom_site_U_iso_or_equiv
_atom_site_adp_type
_atom_site_occupancy
_atom_site_symmetry_multiplicity
_atom_site_calc_flag
_atom_site_refinement_flags
_atom_site_disorder_assembly
_atom_site_disorder_group
O1 O 0.16578(11) 0.50371(10) 0.01872(10) 0.0273(3) Uani 1 1 d . . .
H1 H 0.1558 0.4740 -0.0179 0.033 Uiso 1 1 calc R . .
O2 O 0.31210(11) 0.87304(10) -0.26026(9) 0.0252(3) Uani 1 1 d . . .
H2 H 0.2584 0.9197 -0.2671 0.030 Uiso 1 1 calc R . .
O3 O 0.09330(10) 0.76917(10) 0.03928(9) 0.0261(3) Uani 1 1 d . . .
H3 H 0.0466 0.8127 0.0115 0.031 Uiso 1 1 calc R . .
O4 O 0.41097(12) 0.19243(10) 0.11441(10) 0.0306(3) Uani 1 1 d . . .
H4 H 0.3868 0.1769 0.0750 0.037 Uiso 1 1 calc R . .
C12 C 0.38080(14) 0.43883(13) 0.15393(12) 0.0202(4) Uani 1 1 d . . .
H12 H 0.4128 0.4701 0.1851 0.024 Uiso 1 1 calc R . .
C13 C 0.29728(14) 0.49660(13) 0.10679(12) 0.0204(4) Uani 1 1 d . . .
C7 C 0.25245(15) 0.60726(13) 0.10495(13) 0.0214(4) Uani 1 1 d . . .
H7 H 0.1734 0.6127 0.1252 0.026 Uiso 1 1 calc R . .
C5 C 0.36356(15) 0.66595(13) -0.05562(13) 0.0210(4) Uani 1 1 d . . .
H5 H 0.4195 0.6113 -0.0365 0.025 Uiso 1 1 calc R . .
C2 C 0.19970(15) 0.82178(13) -0.11201(13) 0.0221(4) Uani 1 1 d . . .
H2A H 0.1429 0.8751 -0.1317 0.026 Uiso 1 1 calc R . .
N1H N 0.06950(14) 1.09906(14) 0.04596(13) 0.0321(4) Uani 1 1 d . . .
C14 C 0.51123(15) 0.27581(13) 0.20954(12) 0.0208(4) Uani 1 1 d . . .
H14 H 0.4972 0.2054 0.2345 0.025 Uiso 1 1 calc R . .
C11 C 0.41966(14) 0.33707(13) 0.15743(12) 0.0204(4) Uani 1 1 d . . .
C1 C 0.29632(15) 0.80884(13) -0.17253(12) 0.0210(4) Uani 1 1 d . . .
C10 C 0.37273(15) 0.29182(14) 0.11096(13) 0.0229(4) Uani 1 1 d . . .
C4 C 0.26824(15) 0.67703(13) 0.00681(13) 0.0208(4) Uani 1 1 d . . .
C25 C 0.50862(15) 0.31271(13) 0.29446(13) 0.0222(4) Uani 1 1 d . . .
C6 C 0.38111(15) 0.73092(13) -0.14469(13) 0.0203(4) Uani 1 1 d . . .
C8 C 0.25071(15) 0.44871(14) 0.06202(13) 0.0227(4) Uani 1 1 d . . .
C9 C 0.28806(15) 0.34735(14) 0.06424(13) 0.0250(4) Uani 1 1 d . . .
H9 H 0.2556 0.3158 0.0337 0.030 Uiso 1 1 calc R . .
C15 C 0.29237(15) 0.64102(13) 0.17585(13) 0.0236(4) Uani 1 1 d . . .
C3 C 0.18622(15) 0.75676(13) -0.02264(13) 0.0208(4) Uani 1 1 d . . .
C21 C 0.28549(18) 0.64379(16) 0.33925(15) 0.0319(5) Uani 1 1 d . . .
C26 C 0.42697(16) 0.29099(14) 0.37425(13) 0.0268(4) Uani 1 1 d . . .
C33 C 0.5761(2) 0.40344(16) 0.37457(16) 0.0371(5) Uani 1 1 d . . .
H33 H 0.6263 0.4425 0.3736 0.044 Uiso 1 1 calc R . .
C16 C 0.24981(16) 0.60935(14) 0.27395(13) 0.0265(4) Uani 1 1 d . . .
C24 C 0.36767(17) 0.70100(15) 0.14868(14) 0.0285(4) Uani 1 1 d . . .
H24 H 0.3972 0.7211 0.0843 0.034 Uiso 1 1 calc R . .
C27 C 0.34969(17) 0.23376(16) 0.37909(15) 0.0327(5) Uani 1 1 d . . .
H27 H 0.3479 0.2128 0.3258 0.039 Uiso 1 1 calc R . .
C31 C 0.42494(19) 0.32511(16) 0.45392(15) 0.0350(5) Uani 1 1 d . . .
C23 C 0.40291(19) 0.73402(17) 0.21415(17) 0.0366(5) Uani 1 1 d . . .
H23 H 0.4552 0.7758 0.1930 0.044 Uiso 1 1 calc R . .
C17 C 0.17440(17) 0.54482(16) 0.30930(14) 0.0313(5) Uani 1 1 d . . .
H17 H 0.1515 0.5196 0.2672 0.038 Uiso 1 1 calc R . .
C34 C 0.58069(17) 0.36780(15) 0.29576(14) 0.0274(4) Uani 1 1 d . . .
H34 H 0.6348 0.3825 0.2429 0.033 Uiso 1 1 calc R . .
C20 C 0.2406(2) 0.61484(18) 0.43532(16) 0.0406(6) Uani 1 1 d . . .
H20 H 0.2629 0.6383 0.4790 0.049 Uiso 1 1 calc R . .
C32 C 0.5005(2) 0.38219(17) 0.45129(15) 0.0400(5) Uani 1 1 d . . .
H32 H 0.4986 0.4061 0.5038 0.048 Uiso 1 1 calc R . .
C5H C 0.11127(18) 1.00414(17) 0.04466(17) 0.0377(5) Uani 1 1 d . . .
H5H H 0.1017 0.9810 -0.0049 0.045 Uiso 1 1 calc R . .
C19 C 0.1668(2) 0.5545(2) 0.46622(16) 0.0443(6) Uani 1 1 d . . .
H19 H 0.1373 0.5369 0.5308 0.053 Uiso 1 1 calc R . .
C22 C 0.3626(2) 0.70646(17) 0.30657(16) 0.0379(5) Uani 1 1 d . . .
H22 H 0.3864 0.7295 0.3496 0.045 Uiso 1 1 calc R . .
C18 C 0.1335(2) 0.51768(19) 0.40250(16) 0.0405(5) Uani 1 1 d . . .
H18 H 0.0828 0.4742 0.4245 0.049 Uiso 1 1 calc R . .
C30 C 0.3484(2) 0.2971(2) 0.53495(17) 0.0490(7) Uani 1 1 d . . .
H30 H 0.3467 0.3190 0.5886 0.059 Uiso 1 1 calc R . .
C1H C 0.08701(19) 1.13000(19) 0.11483(19) 0.0428(6) Uani 1 1 d . . .
H1H H 0.0593 1.1983 0.1159 0.051 Uiso 1 1 calc R . .
C28 C 0.27762(19) 0.2081(2) 0.45889(18) 0.0451(6) Uani 1 1 d . . .
H28 H 0.2275 0.1686 0.4608 0.054 Uiso 1 1 calc R . .
C2H C 0.1431(2) 1.0687(2) 0.18454(19) 0.0502(6) Uani 1 1 d . . .
H2H H 0.1537 1.0942 0.2322 0.060 Uiso 1 1 calc R . .
C29 C 0.2774(2) 0.2397(2) 0.53761(19) 0.0535(7) Uani 1 1 d . . .
H29 H 0.2276 0.2211 0.5930 0.064 Uiso 1 1 calc R . .
C4H C 0.1678(3) 0.9377(2) 0.1117(2) 0.0606(9) Uani 1 1 d . . .
H4H H 0.1961 0.8702 0.1084 0.073 Uiso 1 1 calc R . .
C3H C 0.1830(3) 0.9704(2) 0.1835(2) 0.0587(8) Uani 1 1 d . . .
H3H H 0.2204 0.9256 0.2314 0.070 Uiso 1 1 calc R . .
N1C N 0.84890(15) 0.57729(13) 0.11818(13) 0.0320(4) Uani 1 1 d . . .
C1C C 0.92742(17) 0.62133(16) 0.11900(15) 0.0304(4) Uani 1 1 d . . .
H1C H 0.9771 0.6372 0.0630 0.036 Uiso 1 1 calc R . .
C2C C 0.94095(18) 0.64545(17) 0.19690(16) 0.0348(5) Uani 1 1 d . . .
H2C H 0.9968 0.6793 0.1934 0.042 Uiso 1 1 calc R . .
C5C C 0.7809(2) 0.55473(18) 0.19871(19) 0.0441(6) Uani 1 1 d . . .
H5C H 0.7229 0.5246 0.1997 0.053 Uiso 1 1 calc R . .
C3C C 0.8724(2) 0.6195(2) 0.27901(18) 0.0482(6) Uani 1 1 d . . .
H3C H 0.8810 0.6334 0.3340 0.058 Uiso 1 1 calc R . .
C4C C 0.7912(3) 0.5733(2) 0.2805(2) 0.0552(7) Uani 1 1 d . . .
H4C H 0.7427 0.5542 0.3367 0.066 Uiso 1 1 calc R . .
N1F N 0.86659(15) 0.97735(14) 0.30061(13) 0.0361(4) Uani 1 1 d . . .
C1F C 0.8991(2) 0.98415(19) 0.37520(17) 0.0427(6) Uani 1 1 d . . .
H1F H 0.8644 1.0396 0.4006 0.051 Uiso 1 1 calc R . .
C2F C 0.9789(2) 0.9166(2) 0.4174(2) 0.0535(7) Uani 1 1 d . . .
H2F H 0.9988 0.9253 0.4704 0.064 Uiso 1 1 calc R . .
C5F C 0.9173(2) 0.9004(2) 0.2659(2) 0.0515(7) Uani 1 1 d . . .
H5F H 0.8977 0.8940 0.2117 0.062 Uiso 1 1 calc R . .
C3F C 1.0290(2) 0.8374(2) 0.3827(3) 0.0648(9) Uani 1 1 d . . .
H3F H 1.0845 0.7890 0.4111 0.078 Uiso 1 1 calc R . .
C4F C 0.9991(2) 0.8277(2) 0.3067(3) 0.0731(11) Uani 1 1 d . . .
H4F H 1.0333 0.7723 0.2812 0.088 Uiso 1 1 calc R . .
N1B N 0.6467(4) 0.8814(3) 0.0088(4) 0.0263(12) Uiso 0.50 1 d P A 1
C1B C 0.6289(4) 0.9791(4) -0.0052(4) 0.0287(11) Uiso 0.50 1 d P A 1
H1B H 0.6160 1.0199 -0.0654 0.034 Uiso 0.50 1 calc PR A 1
C5B C 0.6718(6) 0.8263(6) 0.0942(5) 0.042(2) Uiso 0.50 1 d P A 1
H5B H 0.6936 0.7553 0.1042 0.051 Uiso 0.50 1 calc PR A 1
C3B C 0.6458(4) 0.9691(4) 0.1522(4) 0.0285(10) Uiso 0.50 1 d P A 1
H3B H 0.6429 0.9998 0.2005 0.034 Uiso 0.50 1 calc PR A 1
C2B C 0.6276(3) 1.0273(3) 0.0626(4) 0.0275(9) Uiso 0.50 1 d P A 1
H2B H 0.6144 1.0989 0.0482 0.033 Uiso 0.50 1 calc PR A 1
C4B C 0.6676(5) 0.8670(6) 0.1674(4) 0.0383(15) Uiso 0.50 1 d P A 1
H4B H 0.6798 0.8244 0.2272 0.046 Uiso 0.50 1 calc PR A 1
N1D N 0.36261(19) 0.87343(17) 0.50329(16) 0.0504(5) Uani 1 1 d . . .
C5D C 0.44994(19) 0.91811(17) 0.46165(17) 0.0387(5) Uani 1 1 d . . .
H5D H 0.5081 0.9059 0.4940 0.046 Uiso 1 1 calc R . .
C1D C 0.2798(2) 0.89313(18) 0.45414(17) 0.0409(5) Uani 1 1 d . . .
H1D H 0.2196 0.8619 0.4831 0.049 Uiso 1 1 calc R . .
C2D C 0.2801(2) 0.95387(18) 0.36801(16) 0.0399(5) Uani 1 1 d . . .
H2D H 0.2216 0.9665 0.3359 0.048 Uiso 1 1 calc R . .
C4D C 0.4520(2) 0.98085(19) 0.37238(18) 0.0451(6) Uani 1 1 d . . .
H4D H 0.5114 1.0128 0.3417 0.054 Uiso 1 1 calc R . .
C3D C 0.3652(3) 0.9960(2) 0.32874(18) 0.0544(7) Uani 1 1 d . . .
H3D H 0.3667 1.0390 0.2671 0.065 Uiso 1 1 calc R . .
N1G N 0.91084(19) 0.32374(17) 0.21658(17) 0.0513(6) Uani 1 1 d . . .
C4G C 0.92203(19) 0.24488(19) 0.37776(16) 0.0406(5) Uani 1 1 d . . .
H4G H 0.8930 0.2075 0.4376 0.049 Uiso 1 1 calc R . .
C5G C 0.87262(19) 0.26855(17) 0.30397(17) 0.0382(5) Uani 1 1 d . . .
H5G H 0.8074 0.2460 0.3124 0.046 Uiso 1 1 calc R . .
C1G C 1.00745(19) 0.35456(16) 0.20351(18) 0.0392(5) Uani 1 1 d . . .
H1G H 1.0362 0.3927 0.1439 0.047 Uiso 1 1 calc R . .
C2G C 1.0608(2) 0.32916(19) 0.2778(2) 0.0470(6) Uani 1 1 d . . .
H2G H 1.1281 0.3475 0.2705 0.056 Uiso 1 1 calc R . .
C3G C 1.0141(2) 0.2763(2) 0.3633(2) 0.0584(7) Uani 1 1 d . . .
H3G H 1.0499 0.2613 0.4152 0.070 Uiso 1 1 calc R . .
C8B C 0.6553(5) 0.9334(7) 0.1789(5) 0.0585(19) Uiso 0.50 1 d P B 2
H8B H 0.6656 0.9537 0.2299 0.070 Uiso 0.50 1 calc PR B 2
C7B C 0.6233(5) 1.0029(5) 0.1050(6) 0.0514(14) Uiso 0.50 1 d P B 2
H7B H 0.6061 1.0725 0.1034 0.062 Uiso 0.50 1 calc PR B 2
C6B C 0.6155(5) 0.9684(5) 0.0264(6) 0.0504(18) Uiso 0.50 1 d P B 2
H6B H 0.5964 1.0162 -0.0292 0.060 Uiso 0.50 1 calc PR B 2
N2B N 0.6354(4) 0.8681(4) 0.0317(4) 0.0353(15) Uiso 0.50 1 d P B 2
C9B C 0.6733(6) 0.8352(7) 0.1833(6) 0.059(2) Uiso 0.50 1 d P B 2
H9B H 0.6956 0.7852 0.2367 0.071 Uiso 0.50 1 calc PR B 2
C10B C 0.6586(6) 0.8093(5) 0.1078(5) 0.0374(19) Uiso 0.50 1 d P B 2
H10B H 0.6667 0.7392 0.1137 0.045 Uiso 0.50 1 calc PR B 2

loop_
_atom_site_aniso_label
_atom_site_aniso_U_11
_atom_site_aniso_U_22
_atom_site_aniso_U_33
_atom_site_aniso_U_23
_atom_site_aniso_U_13
_atom_site_aniso_U_12
O1 0.0240(7) 0.0273(7) 0.0315(8) -0.0091(6) -0.0142(6) 0.0043(5)
O2 0.0234(7) 0.0231(6) 0.0220(7) 0.0007(5) -0.0071(5) 0.0038(5)
O3 0.0194(7) 0.0264(7) 0.0252(7) -0.0033(5) -0.0047(5) 0.0061(5)
O4 0.0350(8) 0.0208(7) 0.0391(8) -0.0100(6) -0.0187(6) 0.0033(6)
C12 0.0196(9) 0.0211(9) 0.0183(9) -0.0044(7) -0.0033(7) -0.0017(7)
C13 0.0184(9) 0.0203(9) 0.0186(9) -0.0034(7) -0.0021(7) 0.0006(7)
C7 0.0192(9) 0.0209(9) 0.0205(9) -0.0046(7) -0.0040(7) 0.0027(7)
C5 0.0208(9) 0.0186(8) 0.0221(9) -0.0054(7) -0.0076(7) 0.0032(7)
C2 0.0207(9) 0.0191(8) 0.0247(9) -0.0052(7) -0.0097(7) 0.0044(7)
N1H 0.0227(9) 0.0351(9) 0.0352(10) -0.0107(8) -0.0081(7) 0.0058(7)
C14 0.0216(10) 0.0176(8) 0.0212(9) -0.0030(7) -0.0060(7) -0.0004(7)
C11 0.0177(9) 0.0208(9) 0.0190(9) -0.0023(7) -0.0030(7) -0.0002(7)
C1 0.0247(10) 0.0187(8) 0.0194(9) -0.0033(7) -0.0087(7) -0.0012(7)
C10 0.0219(10) 0.0196(9) 0.0251(9) -0.0051(7) -0.0048(7) 0.0002(7)
C4 0.0218(9) 0.0194(8) 0.0210(9) -0.0060(7) -0.0078(7) 0.0012(7)
C25 0.0227(9) 0.0186(8) 0.0209(9) -0.0019(7) -0.0078(7) 0.0040(7)
C6 0.0206(9) 0.0190(8) 0.0216(9) -0.0062(7) -0.0070(7) 0.0002(7)
C8 0.0183(9) 0.0251(9) 0.0206(9) -0.0033(7) -0.0043(7) 0.0011(7)
C9 0.0245(10) 0.0258(9) 0.0267(10) -0.0086(8) -0.0081(7) -0.0023(7)
C15 0.0238(10) 0.0195(8) 0.0240(10) -0.0064(7) -0.0081(7) 0.0072(7)
C3 0.0197(9) 0.0205(8) 0.0223(9) -0.0078(7) -0.0055(7) 0.0009(7)
C21 0.0347(12) 0.0305(10) 0.0285(11) -0.0118(8) -0.0129(8) 0.0101(8)
C26 0.0256(10) 0.0236(9) 0.0237(10) -0.0019(7) -0.0061(7) 0.0057(7)
C33 0.0522(14) 0.0312(11) 0.0333(12) -0.0093(9) -0.0137(10) -0.0107(10)
C16 0.0265(10) 0.0245(9) 0.0241(10) -0.0078(8) -0.0083(7) 0.0092(7)
C24 0.0309(11) 0.0257(9) 0.0277(10) -0.0067(8) -0.0098(8) 0.0014(8)
C27 0.0238(10) 0.0337(11) 0.0322(11) -0.0007(9) -0.0043(8) -0.0003(8)
C31 0.0410(13) 0.0290(10) 0.0262(11) -0.0061(8) -0.0036(9) 0.0065(9)
C23 0.0400(13) 0.0329(11) 0.0416(13) -0.0119(9) -0.0151(10) -0.0047(9)
C17 0.0296(11) 0.0331(11) 0.0263(10) -0.0077(8) -0.0051(8) 0.0032(8)
C34 0.0312(11) 0.0259(9) 0.0234(10) -0.0045(8) -0.0062(8) -0.0036(8)
C20 0.0471(14) 0.0439(13) 0.0273(11) -0.0146(10) -0.0142(10) 0.0119(11)
C32 0.0618(16) 0.0324(11) 0.0259(11) -0.0126(9) -0.0104(10) 0.0004(10)
C5H 0.0320(12) 0.0391(12) 0.0470(13) -0.0205(10) -0.0196(10) 0.0082(9)
C19 0.0479(14) 0.0511(14) 0.0227(11) -0.0073(10) -0.0038(9) 0.0064(11)
C22 0.0456(14) 0.0375(12) 0.0364(12) -0.0180(10) -0.0191(10) 0.0035(10)
C18 0.0384(13) 0.0442(13) 0.0288(11) -0.0028(9) -0.0017(9) -0.0012(10)
C30 0.0595(17) 0.0460(14) 0.0267(12) -0.0098(10) 0.0063(11) 0.0054(12)
C1H 0.0343(13) 0.0437(13) 0.0555(15) -0.0280(12) -0.0146(10) 0.0089(10)
C28 0.0283(12) 0.0487(14) 0.0453(14) -0.0002(11) 0.0018(10) -0.0058(10)
C2H 0.0460(15) 0.0673(17) 0.0468(15) -0.0277(13) -0.0178(11) -0.0025(12)
C29 0.0431(15) 0.0542(15) 0.0394(14) -0.0014(12) 0.0170(11) -0.0011(12)
C4H 0.070(2) 0.0373(13) 0.086(2) -0.0214(14) -0.0554(17) 0.0147(13)
C3H 0.070(2) 0.0497(15) 0.0624(18) -0.0065(13) -0.0456(16) -0.0016(14)
N1C 0.0313(10) 0.0284(9) 0.0359(10) -0.0077(7) -0.0097(7) -0.0017(7)
C1C 0.0277(11) 0.0326(10) 0.0290(11) -0.0081(8) -0.0057(8) -0.0013(8)
C2C 0.0325(12) 0.0389(12) 0.0357(12) -0.0147(9) -0.0049(9) -0.0060(9)
C5C 0.0397(14) 0.0399(13) 0.0558(15) -0.0196(11) 0.0042(11) -0.0152(10)
C3C 0.0655(18) 0.0506(14) 0.0340(13) -0.0194(11) 0.0025(11) -0.0201(13)
C4C 0.0681(19) 0.0535(15) 0.0451(15) -0.0225(12) 0.0210(13) -0.0292(14)
N1F 0.0283(10) 0.0336(9) 0.0360(10) 0.0017(8) -0.0075(7) 0.0018(7)
C1F 0.0418(14) 0.0412(13) 0.0372(13) -0.0044(10) -0.0072(10) -0.0001(10)
C2F 0.0508(16) 0.0505(15) 0.0550(16) 0.0027(12) -0.0257(13) -0.0071(12)
C5F 0.0352(14) 0.0597(16) 0.0680(18) -0.0307(14) -0.0116(12) -0.0035(11)
C3F 0.0457(17) 0.0401(14) 0.110(3) -0.0074(15) -0.0450(17) 0.0027(12)
C4F 0.0393(16) 0.0508(17) 0.145(3) -0.056(2) -0.0279(18) 0.0122(12)
N1D 0.0554(14) 0.0474(12) 0.0453(12) -0.0091(10) -0.0135(10) -0.0028(10)
C5D 0.0348(12) 0.0331(11) 0.0439(13) -0.0045(10) -0.0127(10) 0.0001(9)
C1D 0.0413(14) 0.0427(13) 0.0409(13) -0.0122(10) -0.0127(10) -0.0051(10)
C2D 0.0514(15) 0.0399(12) 0.0334(12) -0.0042(9) -0.0250(10) -0.0082(10)
C4D 0.0481(15) 0.0379(12) 0.0421(14) -0.0063(10) 0.0003(11) -0.0075(10)
C3D 0.089(2) 0.0439(14) 0.0290(12) -0.0013(10) -0.0210(13) -0.0101(14)
N1G 0.0551(14) 0.0408(11) 0.0558(14) -0.0148(10) -0.0075(10) -0.0037(10)
C4G 0.0344(13) 0.0501(14) 0.0330(12) 0.0060(10) -0.0106(9) -0.0170(10)
C5G 0.0323(12) 0.0352(11) 0.0453(13) -0.0051(10) -0.0089(10) -0.0074(9)
C1G 0.0373(13) 0.0282(11) 0.0462(13) -0.0088(9) 0.0019(10) -0.0045(9)
C2G 0.0349(13) 0.0405(13) 0.0662(17) -0.0114(12) -0.0081(11) -0.0116(10)
C3G 0.0540(18) 0.0670(18) 0.0580(18) -0.0053(14) -0.0251(14) -0.0177(14)

loop_
_atom_type_symbol
_atom_type_description
_atom_type_scat_dispersion_real
_atom_type_scat_dispersion_imag
_atom_type_scat_source
C C 0.0181 0.0091 'International Tables Vol C Tables 4.2.6.8 and 6.1.1.4'
H H 0.0000 0.0000 'International Tables Vol C Tables 4.2.6.8 and 6.1.1.4'
O O 0.0492 0.0322 'International Tables Vol C Tables 4.2.6.8 and 6.1.1.4'
N N 0.0311 0.0180 'International Tables Vol C Tables 4.2.6.8 and 6.1.1.4'

loop_
_geom_angle_atom_site_label_1
_geom_angle_atom_site_label_2
_geom_angle_atom_site_label_3
_geom_angle
_geom_angle_site_symmetry_1
_geom_angle_site_symmetry_3
C8 O1 H1 109.5 . .
C1 O2 H2 109.5 . .
C3 O3 H3 109.5 . .
C10 O4 H4 109.5 . .
C13 C12 C11 123.00(17) . .
C13 C12 H12 118.5 . .
C11 C12 H12 118.5 . .
C12 C13 C8 117.52(16) . .
C12 C13 C7 123.20(16) . .
C8 C13 C7 119.25(16) . .
C4 C7 C13 112.45(14) . .
C4 C7 C15 112.67(15) . .
C13 C7 C15 112.73(14) . .
C4 C7 H7 106.1 . .
C13 C7 H7 106.1 . .
C15 C7 H7 106.1 . .
C4 C5 C6 123.34(16) . .
C4 C5 H5 118.3 . .
C6 C5 H5 118.3 . .
C3 C2 C1 120.13(16) . .
C3 C2 H2A 119.9 . .
C1 C2 H2A 119.9 . .
C5H N1H C1H 116.96(19) . .
C11 C14 C25 110.61(14) . .
C11 C14 C6 112.31(14) . 2_665
C25 C14 C6 114.59(15) . 2_665
C11 C14 H14 106.2 . .
C25 C14 H14 106.2 . .
C6 C14 H14 106.2 2_665 .
C10 C11 C12 118.17(16) . .
C10 C11 C14 120.02(16) . .
C12 C11 C14 121.81(16) . .
O2 C1 C2 121.16(16) . .
O2 C1 C6 118.02(16) . .
C2 C1 C6 120.80(17) . .
O4 C10 C9 121.84(17) . .
O4 C10 C11 118.02(16) . .
C9 C10 C11 120.13(17) . .
C5 C4 C3 117.73(17) . .
C5 C4 C7 122.34(16) . .
C3 C4 C7 119.92(16) . .
C34 C25 C26 119.19(18) . .
C34 C25 C14 121.74(17) . .
C26 C25 C14 119.06(17) . .
C5 C6 C1 117.32(17) . .
C5 C6 C14 123.17(16) . 2_665
C1 C6 C14 119.42(16) . 2_665
O1 C8 C9 121.34(17) . .
O1 C8 C13 117.97(16) . .
C9 C8 C13 120.66(16) . .
C8 C9 C10 120.51(17) . .
C8 C9 H9 119.7 . .
C10 C9 H9 119.7 . .
C24 C15 C16 118.62(18) . .
C24 C15 C7 121.77(17) . .
C16 C15 C7 119.61(17) . .
O3 C3 C2 121.50(16) . .
O3 C3 C4 117.87(16) . .
C2 C3 C4 120.64(17) . .
C22 C21 C20 121.8(2) . .
C22 C21 C16 119.50(19) . .
C20 C21 C16 118.7(2) . .
C27 C26 C31 118.06(19) . .
C27 C26 C25 122.89(18) . .
C31 C26 C25 119.01(19) . .
C32 C33 C34 120.4(2) . .
C32 C33 H33 119.8 . .
C34 C33 H33 119.8 . .
C17 C16 C21 118.01(19) . .
C17 C16 C15 122.91(18) . .
C21 C16 C15 119.08(19) . .
C15 C24 C23 121.7(2) . .
C15 C24 H24 119.1 . .
C23 C24 H24 119.1 . .
C28 C27 C26 121.4(2) . .
C28 C27 H27 119.3 . .
C26 C27 H27 119.3 . .
C32 C31 C30 122.0(2) . .
C32 C31 C26 119.4(2) . .
C30 C31 C26 118.5(2) . .
C22 C23 C24 120.6(2) . .
C22 C23 H23 119.7 . .
C24 C23 H23 119.7 . .
C18 C17 C16 121.8(2) . .
C18 C17 H17 119.1 . .
C16 C17 H17 119.1 . .
C25 C34 C33 121.20(19) . .
C25 C34 H34 119.4 . .
C33 C34 H34 119.4 . .
C19 C20 C21 121.5(2) . .
C19 C20 H20 119.2 . .
C21 C20 H20 119.2 . .
C33 C32 C31 120.7(2) . .
C33 C32 H32 119.7 . .
C31 C32 H32 119.7 . .
N1H C5H C4H 123.1(2) . .
N1H C5H H5H 118.5 . .
C4H C5H H5H 118.5 . .
C20 C19 C18 120.2(2) . .
C20 C19 H19 119.9 . .
C18 C19 H19 119.9 . .
C23 C22 C21 120.5(2) . .
C23 C22 H22 119.8 . .
C21 C22 H22 119.8 . .
C17 C18 C19 119.8(2) . .
C17 C18 H18 120.1 . .
C19 C18 H18 120.1 . .
C29 C30 C31 121.6(2) . .
C29 C30 H30 119.2 . .
C31 C30 H30 119.2 . .
N1H C1H C2H 123.8(2) . .
N1H C1H H1H 118.1 . .
C2H C1H H1H 118.1 . .
C27 C28 C29 120.4(3) . .
C27 C28 H28 119.8 . .
C29 C28 H28 119.8 . .
C3H C2H C1H 118.4(2) . .
C3H C2H H2H 120.8 . .
C1H C2H H2H 120.8 . .
C30 C29 C28 120.0(2) . .
C30 C29 H29 120.0 . .
C28 C29 H29 120.0 . .
C5H C4H C3H 119.1(2) . .
C5H C4H H4H 120.4 . .
C3H C4H H4H 120.4 . .
C2H C3H C4H 118.6(2) . .
C2H C3H H3H 120.7 . .
C4H C3H H3H 120.7 . .
C1C N1C C5C 116.66(19) . .
N1C C1C C2C 123.7(2) . .
N1C C1C H1C 118.2 . .
C2C C1C H1C 118.2 . .
C3C C2C C1C 118.8(2) . .
C3C C2C H2C 120.6 . .
C1C C2C H2C 120.6 . .
N1C C5C C4C 123.1(2) . .
N1C C5C H5C 118.4 . .
C4C C5C H5C 118.4 . .
C4C C3C C2C 118.9(2) . .
C4C C3C H3C 120.6 . .
C2C C3C H3C 120.6 . .
C3C C4C C5C 118.9(2) . .
C3C C4C H4C 120.6 . .
C5C C4C H4C 120.6 . .
C5F N1F C1F 116.6(2) . .
N1F C1F C2F 124.2(3) . .
N1F C1F H1F 117.9 . .
C2F C1F H1F 117.9 . .
C3F C2F C1F 119.0(3) . .
C3F C2F H2F 120.5 . .
C1F C2F H2F 120.5 . .
N1F C5F C4F 121.9(3) . .
N1F C5F H5F 119.0 . .
C4F C5F H5F 119.0 . .
C2F C3F C4F 118.9(3) . .
C2F C3F H3F 120.5 . .
C4F C3F H3F 120.5 . .
C3F C4F C5F 119.4(3) . .
C3F C4F H4F 120.3 . .
C5F C4F H4F 120.3 . .
C1B N1B C5B 115.7(5) . .
N1B C1B C2B 124.0(5) . .
N1B C1B H1B 118.0 . .
C2B C1B H1B 118.0 . .
N1B C5B C4B 124.3(7) . .
N1B C5B H5B 117.9 . .
C4B C5B H5B 117.9 . .
C4B C3B C2B 117.5(5) . .
C4B C3B H3B 121.2 . .
C2B C3B H3B 121.2 . .
C1B C2B C3B 119.3(4) . .
C1B C2B H2B 120.4 . .
C3B C2B H2B 120.4 . .
C3B C4B C5B 118.9(6) . .
C3B C4B H4B 120.6 . .
C5B C4B H4B 120.6 . .
C5D N1D C1D 118.7(2) . .
N1D C5D C4D 119.1(2) . .
N1D C5D H5D 120.5 . .
C4D C5D H5D 120.5 . .
C2D C1D N1D 123.1(2) . .
C2D C1D H1D 118.5 . .
N1D C1D H1D 118.5 . .
C3D C2D C1D 117.4(2) . .
C3D C2D H2D 121.3 . .
C1D C2D H2D 121.3 . .
C5D C4D C3D 118.0(2) . .
C5D C4D H4D 121.0 . .
C3D C4D H4D 121.0 . .
C2D C3D C4D 123.7(2) . .
C2D C3D H3D 118.1 . .
C4D C3D H3D 118.1 . .
C5G N1G C1G 118.3(2) . .
C3G C4G C5G 116.7(2) . .
C3G C4G H4G 121.7 . .
C5G C4G H4G 121.7 . .
C4G C5G N1G 123.6(2) . .
C4G C5G H5G 118.2 . .
N1G C5G H5G 118.2 . .
C2G C1G N1G 119.0(2) . .
C2G C1G H1G 120.5 . .
N1G C1G H1G 120.5 . .
C1G C2G C3G 118.2(2) . .
C1G C2G H2G 120.9 . .
C3G C2G H2G 120.9 . .
C4G C3G C2G 124.1(3) . .
C4G C3G H3G 117.9 . .
C2G C3G H3G 117.9 . .
C7B C8B C9B 121.4(8) . .
C7B C8B H8B 119.3 . .
C9B C8B H8B 119.3 . .
C8B C7B C6B 117.1(6) . .
C8B C7B H7B 121.4 . .
C6B C7B H7B 121.4 . .
N2B C6B C7B 120.6(7) . .
N2B C6B H6B 119.7 . .
C7B C6B H6B 119.7 . .
C10B N2B C6B 116.1(6) . .
C8B C9B C10B 117.4(8) . .
C8B C9B H9B 121.3 . .
C10B C9B H9B 121.3 . .
N2B C10B C9B 127.1(7) . .
N2B C10B H10B 116.5 . .
C9B C10B H10B 116.5 . .

loop_
_geom_bond_atom_site_label_1
_geom_bond_atom_site_label_2
_geom_bond_distance
_geom_bond_site_symmetry_2
O1 C8 1.368(2) .
O1 H1 0.8400 .
O2 C1 1.372(2) .
O2 H2 0.8400 .
O3 C3 1.368(2) .
O3 H3 0.8400 .
O4 C10 1.363(2) .
O4 H4 0.8400 .
C12 C13 1.392(3) .
C12 C11 1.395(2) .
C12 H12 0.9500 .
C13 C8 1.400(3) .
C13 C7 1.528(2) .
C7 C4 1.521(2) .
C7 C15 1.532(3) .
C7 H7 1.0000 .
C5 C4 1.392(3) .
C5 C6 1.393(3) .
C5 H5 0.9500 .
C2 C3 1.392(3) .
C2 C1 1.393(3) .
C2 H2A 0.9500 .
N1H C5H 1.327(3) .
N1H C1H 1.332(3) .
C14 C11 1.523(2) .
C14 C25 1.523(2) .
C14 C6 1.525(3) 2_665
C14 H14 1.0000 .
C11 C10 1.395(3) .
C1 C6 1.400(2) .
C10 C9 1.393(3) .
C4 C3 1.395(2) .
C25 C34 1.367(3) .
C25 C26 1.433(3) .
C6 C14 1.525(3) 2_665
C8 C9 1.392(3) .
C9 H9 0.9500 .
C15 C24 1.367(3) .
C15 C16 1.441(3) .
C21 C22 1.411(3) .
C21 C20 1.419(3) .
C21 C16 1.433(3) .
C26 C27 1.417(3) .
C26 C31 1.426(3) .
C33 C32 1.356(4) .
C33 C34 1.418(3) .
C33 H33 0.9500 .
C16 C17 1.412(3) .
C24 C23 1.419(3) .
C24 H24 0.9500 .
C27 C28 1.369(3) .
C27 H27 0.9500 .
C31 C32 1.407(4) .
C31 C30 1.420(3) .
C23 C22 1.356(3) .
C23 H23 0.9500 .
C17 C18 1.367(3) .
C17 H17 0.9500 .
C34 H34 0.9500 .
C20 C19 1.353(4) .
C20 H20 0.9500 .
C32 H32 0.9500 .
C5H C4H 1.375(3) .
C5H H5H 0.9500 .
C19 C18 1.417(4) .
C19 H19 0.9500 .
C22 H22 0.9500 .
C18 H18 0.9500 .
C30 C29 1.361(4) .
C30 H30 0.9500 .
C1H C2H 1.377(4) .
C1H H1H 0.9500 .
C28 C29 1.397(4) .
C28 H28 0.9500 .
C2H C3H 1.366(4) .
C2H H2H 0.9500 .
C29 H29 0.9500 .
C4H C3H 1.376(4) .
C4H H4H 0.9500 .
C3H H3H 0.9500 .
N1C C1C 1.328(3) .
N1C C5C 1.342(3) .
C1C C2C 1.385(3) .
C1C H1C 0.9500 .
C2C C3C 1.369(3) .
C2C H2C 0.9500 .
C5C C4C 1.387(4) .
C5C H5C 0.9500 .
C3C C4C 1.368(4) .
C3C H3C 0.9500 .
C4C H4C 0.9500 .
N1F C5F 1.321(3) .
N1F C1F 1.333(3) .
C1F C2F 1.364(4) .
C1F H1F 0.9500 .
C2F C3F 1.345(5) .
C2F H2F 0.9500 .
C5F C4F 1.402(4) .
C5F H5F 0.9500 .
C3F C4F 1.353(5) .
C3F H3F 0.9500 .
C4F H4F 0.9500 .
N1B C1B 1.304(7) .
N1B C5B 1.363(9) .
C1B C2B 1.393(7) .
C1B H1B 0.9500 .
C5B C4B 1.384(10) .
C5B H5B 0.9500 .
C3B C4B 1.361(9) .
C3B C2B 1.401(7) .
C3B H3B 0.9500 .
C2B H2B 0.9500 .
C4B H4B 0.9500 .
N1D C5D 1.373(3) .
N1D C1D 1.378(3) .
C5D C4D 1.377(3) .
C5D H5D 0.9500 .
C1D C2D 1.331(3) .
C1D H1D 0.9500 .
C2D C3D 1.325(4) .
C2D H2D 0.9500 .
C4D C3D 1.381(4) .
C4D H4D 0.9500 .
C3D H3D 0.9500 .
N1G C5G 1.374(3) .
N1G C1G 1.387(3) .
C4G C3G 1.333(4) .
C4G C5G 1.335(3) .
C4G H4G 0.9500 .
C5G H5G 0.9500 .
C1G C2G 1.370(4) .
C1G H1G 0.9500 .
C2G C3G 1.377(4) .
C2G H2G 0.9500 .
C3G H3G 0.9500 .
C8B C7B 1.322(10) .
C8B C9B 1.336(11) .
C8B H8B 0.9500 .
C7B C6B 1.452(10) .
C7B H7B 0.9500 .
C6B N2B 1.361(8) .
C6B H6B 0.9500 .
N2B C10B 1.256(10) .
C9B C10B 1.369(10) .
C9B H9B 0.9500 .
C10B H10B 0.9500 .

loop_
_geom_torsion_atom_site_label_1
_geom_torsion_atom_site_label_2
_geom_torsion_atom_site_label_3
_geom_torsion_atom_site_label_4
_geom_torsion
_geom_torsion_site_symmetry_1
_geom_torsion_site_symmetry_4
C11 C12 C13 C8 0.6(3) . .
C11 C12 C13 C7 178.30(16) . .
C12 C13 C7 C4 116.84(19) . .
C8 C13 C7 C4 -65.5(2) . .
C12 C13 C7 C15 -11.8(2) . .
C8 C13 C7 C15 165.85(17) . .
C13 C12 C11 C10 0.4(3) . .
C13 C12 C11 C14 179.96(16) . .
C25 C14 C11 C10 -147.93(17) . .
C6 C14 C11 C10 82.7(2) 2_665 .
C25 C14 C11 C12 32.5(2) . .
C6 C14 C11 C12 -96.91(19) 2_665 .
C3 C2 C1 O2 -178.81(16) . .
C3 C2 C1 C6 -0.1(3) . .
C12 C11 C10 O4 179.92(16) . .
C14 C11 C10 O4 0.3(3) . .
C12 C11 C10 C9 -1.2(3) . .
C14 C11 C10 C9 179.18(17) . .
C6 C5 C4 C3 0.9(3) . .
C6 C5 C4 C7 -177.79(17) . .
C13 C7 C4 C5 -42.8(2) . .
C15 C7 C4 C5 85.9(2) . .
C13 C7 C4 C3 138.52(17) . .
C15 C7 C4 C3 -92.8(2) . .
C11 C14 C25 C34 -106.24(19) . .
C6 C14 C25 C34 21.9(2) 2_665 .
C11 C14 C25 C26 72.3(2) . .
C6 C14 C25 C26 -159.47(16) 2_665 .
C4 C5 C6 C1 -2.1(3) . .
C4 C5 C6 C14 174.38(17) . 2_665
O2 C1 C6 C5 -179.58(16) . .
C2 C1 C6 C5 1.7(3) . .
O2 C1 C6 C14 3.8(2) . 2_665
C2 C1 C6 C14 -174.92(16) . 2_665
C12 C13 C8 O1 177.41(16) . .
C7 C13 C8 O1 -0.4(3) . .
C12 C13 C8 C9 -0.7(3) . .
C7 C13 C8 C9 -178.51(16) . .
O1 C8 C9 C10 -178.17(17) . .
C13 C8 C9 C10 -0.2(3) . .
O4 C10 C9 C8 179.94(17) . .
C11 C10 C9 C8 1.1(3) . .
C4 C7 C15 C24 -23.0(2) . .
C13 C7 C15 C24 105.57(19) . .
C4 C7 C15 C16 156.86(16) . .
C13 C7 C15 C16 -74.6(2) . .
C1 C2 C3 O3 178.22(16) . .
C1 C2 C3 C4 -1.2(3) . .
C5 C4 C3 O3 -178.60(16) . .
C7 C4 C3 O3 0.1(3) . .
C5 C4 C3 C2 0.8(3) . .
C7 C4 C3 C2 179.51(16) . .
C34 C25 C26 C27 -179.46(18) . .
C14 C25 C26 C27 1.9(3) . .
C34 C25 C26 C31 -1.7(3) . .
C14 C25 C26 C31 179.67(16) . .
C22 C21 C16 C17 178.57(18) . .
C20 C21 C16 C17 -2.4(3) . .
C22 C21 C16 C15 -1.0(3) . .
C20 C21 C16 C15 178.01(17) . .
C24 C15 C16 C17 -177.91(17) . .
C7 C15 C16 C17 2.2(3) . .
C24 C15 C16 C21 1.7(3) . .
C7 C15 C16 C21 -178.21(16) . .
C16 C15 C24 C23 -1.2(3) . .
C7 C15 C24 C23 178.62(17) . .
C31 C26 C27 C28 -2.6(3) . .
C25 C26 C27 C28 175.17(19) . .
C27 C26 C31 C32 -179.94(19) . .
C25 C26 C31 C32 2.2(3) . .
C27 C26 C31 C30 2.2(3) . .
C25 C26 C31 C30 -175.66(19) . .
C15 C24 C23 C22 0.2(3) . .
C21 C16 C17 C18 1.9(3) . .
C15 C16 C17 C18 -178.52(19) . .
C26 C25 C34 C33 0.2(3) . .
C14 C25 C34 C33 178.73(17) . .
C32 C33 C34 C25 1.0(3) . .
C22 C21 C20 C19 -179.9(2) . .
C16 C21 C20 C19 1.1(3) . .
C34 C33 C32 C31 -0.4(3) . .
C30 C31 C32 C33 176.6(2) . .
C26 C31 C32 C33 -1.1(3) . .
C1H N1H C5H C4H 1.9(4) . .
C21 C20 C19 C18 0.8(3) . .
C24 C23 C22 C21 0.5(3) . .
C20 C21 C22 C23 -179.1(2) . .
C16 C21 C22 C23 -0.1(3) . .
C16 C17 C18 C19 -0.1(3) . .
C20 C19 C18 C17 -1.3(3) . .
C32 C31 C30 C29 -178.3(2) . .
C26 C31 C30 C29 -0.5(3) . .
C5H N1H C1H C2H -1.6(4) . .
C26 C27 C28 C29 1.2(3) . .
N1H C1H C2H C3H -0.2(4) . .
C31 C30 C29 C28 -1.0(4) . .
C27 C28 C29 C30 0.6(4) . .
N1H C5H C4H C3H -0.4(5) . .
C1H C2H C3H C4H 1.7(5) . .
C5H C4H C3H C2H -1.4(5) . .
C5C N1C C1C C2C -0.8(3) . .
N1C C1C C2C C3C 2.5(3) . .
C1C N1C C5C C4C -1.5(4) . .
C1C C2C C3C C4C -1.8(4) . .
C2C C3C C4C C5C -0.3(4) . .
N1C C5C C4C C3C 2.0(4) . .
C5F N1F C1F C2F -1.0(4) . .
N1F C1F C2F C3F -0.1(4) . .
C1F N1F C5F C4F 1.7(4) . .
C1F C2F C3F C4F 0.5(5) . .
C2F C3F C4F C5F 0.2(5) . .
N1F C5F C4F C3F -1.4(5) . .
C5B N1B C1B C2B -4.3(8) . .
C1B N1B C5B C4B 7.4(10) . .
N1B C1B C2B C3B -0.3(7) . .
C4B C3B C2B C1B 2.2(7) . .
C2B C3B C4B C5B 0.6(8) . .
N1B C5B C4B C3B -5.7(10) . .
C1D N1D C5D C4D -0.1(3) . .
C5D N1D C1D C2D -0.2(4) . .
N1D C1D C2D C3D 0.5(4) . .
N1D C5D C4D C3D 0.1(4) . .
C1D C2D C3D C4D -0.5(4) . .
C5D C4D C3D C2D 0.2(4) . .
C3G C4G C5G N1G -1.1(4) . .
C1G N1G C5G C4G 1.7(4) . .
C5G N1G C1G C2G -0.1(3) . .
N1G C1G C2G C3G -1.9(4) . .
C5G C4G C3G C2G -1.1(5) . .
C1G C2G C3G C4G 2.6(5) . .
C9B C8B C7B C6B -4.0(10) . .
C8B C7B C6B N2B 3.2(9) . .
C7B C6B N2B C10B 1.1(9) . .
C7B C8B C9B C10B 0.7(11) . .
C6B N2B C10B C9B -5.0(11) . .
C8B C9B C10B N2B 4.4(12) . .
